data_4332998
loop_
_publ_author_name
'Sun, Jinyu'
'Zhou, Yaming'
'Fang, Qianrong'
'Chen, Zhenxia'
'Weng, Linhong'
'Zhu, Guangshan'
'Qiu, Shilun'
'Zhao, Dongyuan'

_publ_section_title
;
 Construction of 3D Layer-Pillared Homoligand Coordination Polymers from a
 2D Layered Precursor
;
_journal_issue 21
_journal_name_full 'Inorganic Chemistry'
_journal_page_first 8677
_journal_page_last 8684
_journal_paper_doi 10.1021/ic0612303
_journal_volume 45
_journal_year 2006
_chemical_formula_sum 'C32 H16 O16 Zn3'
_chemical_formula_weight 852.56
_chemical_name_systematic
; 
 ? 
;
_space_group_IT_number 15
_symmetry_cell_setting monoclinic
_symmetry_space_group_name_Hall '-C 2yc'
_symmetry_space_group_name_H-M 'C 1 2/c 1'
_atom_sites_solution_hydrogens geom
_atom_sites_solution_primary direct
_atom_sites_solution_secondary difmap
_audit_creation_method SHELXL-97
_cell_angle_alpha 90.00
_cell_angle_beta 90.538(5)
_cell_angle_gamma 90.00
_cell_formula_units_Z 4
_cell_length_a 33.237(12)
_cell_length_b 9.719(4)
_cell_length_c 18.423(7)
_cell_measurement_temperature 273(2)
_cell_volume 5951(4)
_computing_cell_refinement 'Bruker SMART'
_computing_data_collection 'Bruker SMART'
_computing_data_reduction 'Bruker SAINT'
_computing_molecular_graphics 'Bruker SHELXTL'
_computing_publication_material 'Bruker SHELXTL'
_computing_structure_refinement 'SHELXL-97 (Sheldrick, 1997)'
_computing_structure_solution 'SHELXS-97 (Sheldrick, 1990)'
_diffrn_ambient_temperature 273(2)
_diffrn_measured_fraction_theta_full 0.989
_diffrn_measured_fraction_theta_max 0.989
_diffrn_measurement_device_type 'CCD area detector'
_diffrn_measurement_method 'phi and omega scans'
_diffrn_radiation_monochromator graphite
_diffrn_radiation_source 'fine-focus sealed tube'
_diffrn_radiation_type MoK\a
_diffrn_radiation_wavelength 0.71073
_diffrn_reflns_av_R_equivalents 0.0594
_diffrn_reflns_av_sigmaI/netI 0.0761
_diffrn_reflns_limit_h_max 41
_diffrn_reflns_limit_h_min -42
_diffrn_reflns_limit_k_max 12
_diffrn_reflns_limit_k_min -12
_diffrn_reflns_limit_l_max 23
_diffrn_reflns_limit_l_min -11
_diffrn_reflns_number 16733
_diffrn_reflns_theta_full 27.12
_diffrn_reflns_theta_max 27.12
_diffrn_reflns_theta_min 2.18
_exptl_absorpt_coefficient_mu 1.242
_exptl_absorpt_correction_type none
_exptl_crystal_density_diffrn 0.952
_exptl_crystal_density_meas ?
_exptl_crystal_density_method 'not measured'
_exptl_crystal_F_000 1704
_exptl_crystal_size_max 0.25
_exptl_crystal_size_mid 0.2
_exptl_crystal_size_min 0.2
_refine_diff_density_max 0.986
_refine_diff_density_min -1.118
_refine_diff_density_rms 0.113
_refine_ls_extinction_method none
_refine_ls_goodness_of_fit_ref 1.026
_refine_ls_hydrogen_treatment constr
_refine_ls_matrix_type full
_refine_ls_number_parameters 232
_refine_ls_number_reflns 6517
_refine_ls_number_restraints 0
_refine_ls_restrained_S_all 1.026
_refine_ls_R_factor_all 0.0917
_refine_ls_R_factor_gt 0.0668
_refine_ls_shift/su_max 0.002
_refine_ls_shift/su_mean 0.000
_refine_ls_structure_factor_coef Fsqd
_refine_ls_weighting_details 'calc w=1/[\s^2^(Fo^2^)+(0.1106P)^2^+0.0000P] where P=(Fo^2^+2Fc^2^)/3'
_refine_ls_weighting_scheme calc
_refine_ls_wR_factor_gt 0.1787
_refine_ls_wR_factor_ref 0.1882
_reflns_number_gt 4561
_reflns_number_total 6517
_reflns_threshold_expression >2sigma(I)
_cod_data_source_file ic0612303sup3.cif
_cod_data_source_block az
_cod_depositor_comments
;
The following automatic conversions were performed:

'_symmetry_cell_setting' value 'Monoclinic' changed to 'monoclinic'
according to /home/saulius/struct/CIF-dictionaries/cif_core.dic
dictionary named 'cif_core.dic' version 2.4.2 from 2011-04-26.

Automatic conversion script
Id: cif_fix_values 1891 2012-01-12 08:04:46Z andrius 

The following automatic conversions were performed:

'_exptl_crystal_density_meas' value 'none' was changed to '?' - the
value is perceived as not measured.

Automatic conversion script
Id: cif_fix_values 3008 2015-01-20 13:52:24Z robertas 
;
_cod_original_sg_symbol_H-M C2/c
_cod_database_code 4332998

loop_
_symmetry_equiv_pos_as_xyz
'x, y, z'
'-x, y, -z+1/2'
'x+1/2, y+1/2, z'
'-x+1/2, y+1/2, -z+1/2'
'-x, -y, -z'
'x, -y, z-1/2'
'-x+1/2, -y+1/2, -z'
'x+1/2, -y+1/2, z-1/2'

loop_
_atom_site_label
_atom_site_type_symbol
_atom_site_fract_x
_atom_site_fract_y
_atom_site_fract_z
_atom_site_U_iso_or_equiv
_atom_site_adp_type
_atom_site_occupancy
_atom_site_symmetry_multiplicity
_atom_site_calc_flag
_atom_site_refinement_flags
O2 O 0.16000(10) 0.6675(4) 0.41218(18) 0.0416(9) Uani 1 1 d .
Zn1 Zn 0.153713(15) 0.79380(5) 0.49384(3) 0.02565(17) Uani 1 1 d .
Zn2 Zn 0.2500 0.7500 0.5000 0.0232(2) Uani 1 2 d S
O5 O 0.20202(9) 0.9092(3) 0.50421(17) 0.0299(7) Uani 1 1 d .
O1 O 0.22735(11) 0.6819(4) 0.40374(17) 0.0387(8) Uani 1 1 d .
O7 O 0.09720(10) 0.8395(5) 0.4752(3) 0.0564(11) Uani 1 1 d .
C1 C 0.19318(14) 0.6425(5) 0.3815(3) 0.0314(10) Uani 1 1 d .
C8 C 0.18686(14) 0.3646(5) 0.1038(3) 0.0348(11) Uani 1 1 d .
O6 O 0.17688(14) 1.0217(5) 0.4112(3) 0.0687(13) Uani 1 1 d .
O8 O 0.10651(12) 0.9979(5) 0.5575(3) 0.0717(14) Uani 1 1 d .
C13 C 0.08453(16) 0.9325(6) 0.5128(3) 0.0455(14) Uani 1 1 d .
C2 C 0.19156(13) 0.5691(5) 0.3107(2) 0.0300(10) Uani 1 1 d .
C11 C 0.22847(19) 1.2508(6) 0.4365(3) 0.0476(14) Uani 1 1 d .
H11 H 0.2138 1.2510 0.3932 0.057 Uiso 1 1 calc R
C7 C 0.18848(14) 0.4360(5) 0.1765(3) 0.0333(11) Uani 1 1 d .
C12 C 0.25179(17) 1.3606(6) 0.4548(3) 0.0452(13) Uani 1 1 d .
H12 H 0.2528 1.4357 0.4235 0.054 Uiso 1 1 calc R
C10 C 0.22664(15) 1.1365(5) 0.4836(3) 0.0346(11) Uani 1 1 d .
C3 C 0.15737(17) 0.5048(6) 0.2879(3) 0.0509(15) Uani 1 1 d .
H3 H 0.1349 0.5054 0.3176 0.061 Uiso 1 1 calc R
C4 C 0.15521(16) 0.4372(7) 0.2202(3) 0.0541(17) Uani 1 1 d .
H4 H 0.1316 0.3940 0.2053 0.065 Uiso 1 1 calc R
C9 C 0.19963(15) 1.0158(5) 0.4620(3) 0.0361(11) Uani 1 1 d .
C5 C 0.22303(16) 0.5010(7) 0.1984(3) 0.0530(16) Uani 1 1 d .
H5 H 0.2452 0.5025 0.1680 0.064 Uiso 1 1 calc R
C6 C 0.22519(16) 0.5649(7) 0.2658(3) 0.0579(18) Uani 1 1 d .
H6 H 0.2492 0.6050 0.2812 0.069 Uiso 1 1 calc R
O4 O 0.15507(11) 0.3038(4) 0.0885(2) 0.0417(9) Uani 1 1 d .
O3 O 0.21580(10) 0.3784(4) 0.06266(19) 0.0390(8) Uani 1 1 d .
C14 C 0.04057(15) 0.9699(6) 0.5072(3) 0.0435(13) Uani 1 1 d .
C15 C 0.01392(17) 0.8734(6) 0.4795(4) 0.0605(18) Uani 1 1 d .
H15 H 0.0232 0.7867 0.4662 0.073 Uiso 1 1 calc R
C16 C 0.02623(19) 1.0948(8) 0.5285(4) 0.071(2) Uani 1 1 d .
H16 H 0.0438 1.1592 0.5487 0.085 Uiso 1 1 calc R

loop_
_atom_site_aniso_label
_atom_site_aniso_U_11
_atom_site_aniso_U_22
_atom_site_aniso_U_33
_atom_site_aniso_U_23
_atom_site_aniso_U_13
_atom_site_aniso_U_12
O2 0.0365(19) 0.061(2) 0.0277(18) -0.0157(17) 0.0020(15) 0.0009(17)
Zn1 0.0224(3) 0.0277(3) 0.0269(3) -0.0011(2) 0.0018(2) 0.0028(2)
Zn2 0.0233(4) 0.0262(4) 0.0203(4) 0.0001(3) 0.0028(3) -0.0023(3)
O5 0.0283(16) 0.0270(17) 0.0347(19) -0.0022(13) 0.0094(14) -0.0028(12)
O1 0.041(2) 0.054(2) 0.0217(17) -0.0083(15) 0.0025(15) 0.0018(16)
O7 0.0243(18) 0.065(3) 0.080(3) -0.009(2) -0.001(2) 0.0121(18)
C1 0.033(2) 0.030(3) 0.031(3) 0.001(2) 0.001(2) 0.0025(19)
C8 0.029(2) 0.031(3) 0.045(3) -0.009(2) 0.004(2) 0.0028(19)
O6 0.077(3) 0.052(3) 0.077(3) 0.010(2) -0.033(3) -0.016(2)
O8 0.039(2) 0.100(4) 0.076(3) -0.029(3) -0.013(2) 0.014(2)
C13 0.030(3) 0.066(4) 0.040(3) -0.004(3) 0.006(2) 0.010(3)
C2 0.029(2) 0.038(3) 0.023(2) -0.0054(19) 0.0006(19) -0.0015(19)
C11 0.056(3) 0.038(3) 0.048(3) 0.011(3) -0.012(3) -0.005(3)
C7 0.032(2) 0.038(3) 0.030(3) -0.008(2) 0.002(2) 0.000(2)
C12 0.054(3) 0.030(3) 0.052(3) 0.011(2) 0.002(3) -0.005(2)
C10 0.037(3) 0.020(2) 0.046(3) -0.002(2) -0.002(2) 0.0007(19)
C3 0.044(3) 0.069(4) 0.040(3) -0.028(3) 0.014(3) -0.014(3)
C4 0.037(3) 0.087(5) 0.038(3) -0.029(3) 0.006(3) -0.018(3)
C9 0.037(3) 0.036(3) 0.035(3) -0.001(2) -0.001(2) 0.004(2)
C5 0.034(3) 0.081(4) 0.045(3) -0.026(3) 0.016(3) -0.006(3)
C6 0.029(3) 0.103(5) 0.042(3) -0.040(3) 0.002(2) -0.007(3)
O4 0.040(2) 0.049(2) 0.036(2) -0.0090(16) 0.0062(17) 0.0011(16)
O3 0.0401(19) 0.041(2) 0.037(2) -0.0094(16) 0.0130(16) 0.0015(15)
C14 0.032(3) 0.050(3) 0.048(3) -0.004(3) 0.005(2) 0.010(2)
C15 0.035(3) 0.043(4) 0.103(6) -0.013(3) 0.006(3) 0.010(2)
C16 0.041(3) 0.065(4) 0.106(6) -0.010(4) -0.005(4) -0.004(3)

loop_
_atom_type_symbol
_atom_type_description
_atom_type_scat_dispersion_real
_atom_type_scat_dispersion_imag
_atom_type_scat_source
C C 0.0033 0.0016 'International Tables Vol C Tables 4.2.6.8 and 6.1.1.4'
H H 0.0000 0.0000 'International Tables Vol C Tables 4.2.6.8 and 6.1.1.4'
O O 0.0106 0.0060 'International Tables Vol C Tables 4.2.6.8 and 6.1.1.4'
Zn Zn 0.2839 1.4301 'International Tables Vol C Tables 4.2.6.8 and 6.1.1.4'

loop_
_geom_angle_atom_site_label_1
_geom_angle_atom_site_label_2
_geom_angle_atom_site_label_3
_geom_angle
_geom_angle_site_symmetry_1
_geom_angle_site_symmetry_3
C1 O2 Zn1 124.3(3) . .
O2 Zn1 O7 96.71(17) . .
O2 Zn1 O5 109.87(14) . .
O7 Zn1 O5 131.99(17) . .
O2 Zn1 O4 111.99(16) . 6_566
O7 Zn1 O4 106.04(18) . 6_566
O5 Zn1 O4 100.09(14) . 6_566
O1 Zn2 O1 179.997(2) . 7_566
O1 Zn2 O3 95.19(15) . 6_566
O1 Zn2 O3 84.81(15) 7_566 6_566
O1 Zn2 O3 84.81(15) . 4
O1 Zn2 O3 95.19(15) 7_566 4
O3 Zn2 O3 180.0 6_566 4
O1 Zn2 O5 89.84(13) . .
O1 Zn2 O5 90.17(13) 7_566 .
O3 Zn2 O5 90.13(13) 6_566 .
O3 Zn2 O5 89.87(13) 4 .
O1 Zn2 O5 90.16(13) . 7_566
O1 Zn2 O5 89.83(13) 7_566 7_566
O3 Zn2 O5 89.87(13) 6_566 7_566
O3 Zn2 O5 90.13(13) 4 7_566
O5 Zn2 O5 179.999(1) . 7_566
C9 O5 Zn1 110.6(3) . .
C9 O5 Zn2 125.1(3) . .
Zn1 O5 Zn2 100.65(14) . .
C1 O1 Zn2 135.0(3) . .
C13 O7 Zn1 113.9(4) . .
O1 C1 O2 125.4(4) . .
O1 C1 C2 117.1(4) . .
O2 C1 C2 117.3(4) . .
O3 C8 O4 125.3(5) . .
O3 C8 C7 118.2(4) . .
O4 C8 C7 116.3(4) . .
O7 C13 O8 122.8(5) . .
O7 C13 C14 118.7(5) . .
O8 C13 C14 118.4(5) . .
C3 C2 C6 118.4(4) . .
C3 C2 C1 120.9(4) . .
C6 C2 C1 120.7(4) . .
C12 C11 C10 119.6(5) . .
C5 C7 C4 120.1(5) . .
C5 C7 C8 119.8(4) . .
C4 C7 C8 120.1(4) . .
C10 C12 C11 121.8(5) 7_576 .
C12 C10 C11 118.6(5) 7_576 .
C12 C10 C9 123.1(5) 7_576 .
C11 C10 C9 118.3(5) . .
C2 C3 C4 121.5(5) . .
C7 C4 C3 119.1(5) . .
O6 C9 O5 122.7(5) . .
O6 C9 C10 122.1(5) . .
O5 C9 C10 115.2(4) . .
C7 C5 C6 120.4(5) . .
C5 C6 C2 120.4(5) . .
C8 O4 Zn1 116.1(3) . 6_565
C8 O3 Zn2 135.8(3) . 4_545
C16 C14 C15 119.0(5) . .
C16 C14 C13 122.4(6) . .
C15 C14 C13 118.6(5) . .
C16 C15 C14 120.2(6) 5_576 .
C14 C16 C15 120.7(6) . 5_576

loop_
_geom_bond_atom_site_label_1
_geom_bond_atom_site_label_2
_geom_bond_distance
_geom_bond_site_symmetry_2
O2 C1 1.268(5) .
O2 Zn1 1.954(3) .
Zn1 O7 1.957(4) .
Zn1 O5 1.966(3) .
Zn1 O4 1.986(4) 6_566
Zn2 O1 2.031(3) .
Zn2 O1 2.031(3) 7_566
Zn2 O3 2.051(3) 6_566
Zn2 O3 2.051(3) 4
Zn2 O5 2.224(3) .
Zn2 O5 2.224(3) 7_566
O5 C9 1.298(6) .
O1 C1 1.264(6) .
O7 C13 1.216(7) .
C1 C2 1.487(6) .
C8 O3 1.238(6) .
C8 O4 1.241(6) .
C8 C7 1.509(7) .
O6 C9 1.199(6) .
O8 C13 1.266(7) .
C13 C14 1.508(7) .
C2 C3 1.360(7) .
C2 C6 1.397(7) .
C11 C12 1.359(8) .
C11 C10 1.411(7) .
C7 C5 1.368(7) .
C7 C4 1.373(7) .
C12 C10 1.338(7) 7_576
C10 C12 1.338(7) 7_576
C10 C9 1.527(7) .
C3 C4 1.411(7) .
C5 C6 1.390(7) .
O4 Zn1 1.986(4) 6_565
O3 Zn2 2.051(3) 4_545
C14 C16 1.364(9) .
C14 C15 1.385(8) .
C15 C16 1.376(8) 5_576
C16 C15 1.376(8) 5_576
